data_7159603
loop_
_publ_author_name
'Lee, Stephanie'
'S&#xf6;hnel, Tilo'
'Sperry, Jonathan'

_publ_section_title
;
 Support studies toward the hicksoane alkaloids reveal cascade reactions
 of a (tryptophanamido)methylglycinate.
;
_journal_issue 43
_journal_name_full 'Organic &amp; biomolecular chemistry'
_journal_page_first 8708
_journal_page_last 8715
_journal_paper_doi 10.1039/d3ob01596c
_journal_volume 21
_journal_year 2023
_chemical_absolute_configuration ad
_chemical_formula_moiety 'C13 H13 N3 O'
_chemical_formula_sum 'C13 H13 N3 O'
_chemical_formula_weight 227.26
_space_group_crystal_system orthorhombic
_space_group_IT_number 19
_space_group_name_Hall 'P 2ac 2ab'
_space_group_name_H-M_alt 'P 21 21 21'
_atom_sites_solution_hydrogens geom
_atom_sites_solution_primary direct
_audit_creation_date 2023-07-16
_audit_creation_method
;
Olex2 1.3
(compiled 2020.11.12 svn.r5f609507 for OlexSys, GUI svn.r6408)
;
_audit_update_record
;
2023-07-16 deposited with the CCDC.	2023-10-18 downloaded from the CCDC.
;
_cell_angle_alpha 90
_cell_angle_beta 90
_cell_angle_gamma 90
_cell_formula_units_Z 8
_cell_length_a 6.45921(12)
_cell_length_b 15.7500(3)
_cell_length_c 21.1734(4)
_cell_measurement_reflns_used 7010
_cell_measurement_temperature 113(1)
_cell_measurement_theta_max 71.9270
_cell_measurement_theta_min 3.5110
_cell_volume 2154.02(7)
_computing_cell_refinement 'CrysAlisPro 1.171.40.84a (Rigaku OD, 2020)'
_computing_data_collection 'CrysAlisPro 1.171.40.84a (Rigaku OD, 2020)'
_computing_data_reduction 'CrysAlisPro 1.171.40.84a (Rigaku OD, 2020)'
_computing_molecular_graphics 'Olex2 1.3 (Dolomanov et al., 2009)'
_computing_publication_material 'Olex2 1.3 (Dolomanov et al., 2009)'
_computing_structure_refinement 'SHELXL 2018/3 (Sheldrick, 2015)'
_computing_structure_solution 'SHELXS  (Sheldrick, 2008)'
_diffrn_ambient_environment N~2~
_diffrn_ambient_temperature 113(1)
_diffrn_detector 'Hybrid Pixel Array Detector'
_diffrn_detector_area_resol_mean 5.8140
_diffrn_detector_type 'Pilatus 200K'
_diffrn_measured_fraction_theta_full 0.997
_diffrn_measured_fraction_theta_max 0.943
_diffrn_measurement_details
;
List of Runs (angles in degrees, time in seconds):

  # Type    Start    End  Width  t~exp~   \w     \q     \k     \f   Frames
#--------------------------------------------------------------------------
  1  \w    -43.00  25.00   0.50    0.75    --  -47.23  38.00   0.00  136
  2  \w    -37.00 -12.00   0.50    3.00    --  -90.25  45.00 -30.00   50
  3  \w    -45.00 -12.00   0.50    3.00    --  -90.25  45.00 -60.00   66
  4  \w    -63.00 -22.00   0.50    0.75    --  -47.23  65.00   3.00   82
  5  \w    -37.00 -11.00   0.50    3.00    --  -90.25 111.00 -90.00   52
  6  \w    -61.00 -29.00   0.50    3.00    --  -90.25  65.00   3.00   64
  7  \w    -83.00 -54.00   0.50    3.00    --  -90.25 111.00 -90.00   58
  8  \w    -50.00 -19.00   0.50    3.00    --  -90.25  45.00-150.00   62
  9  \w    -95.00 -69.00   0.50    3.00    --  -90.25 -45.00 -30.00   52
 10  \w   -114.00 -75.00   0.50    0.75    --  -47.23-125.00 -60.00   78
 11  \w   -108.00 -78.00   0.50    0.75    --  -47.23-125.00 -90.00   60
 12  \w   -156.00-101.00   0.50    3.00    --  -90.25 -59.00  19.00  110
 13  \w   -116.00 -84.00   0.50    3.00    --  -90.25-108.00 145.00   64
 14  \w   -164.00-114.00   0.50    3.00    --  -90.25 -45.00 -30.00  100
 15  \w    -68.00 -16.00   0.50    3.00    --  -90.25  59.00 159.00  104
 16  \w     25.00  50.00   0.50    3.00    --   97.33 -65.00-131.00   50
 17  \w     22.00  47.00   0.50    3.00    --   97.33 -45.00 -90.00   50
 18  \w     20.00  45.00   0.50    3.00    --   97.33 -45.00-120.00   50
 19  \w     21.00  46.00   0.50    3.00    --   97.33 -45.00  60.00   50
;
_diffrn_measurement_device 'four-circle diffractometer'
_diffrn_measurement_device_type 'XtaLAB Synergy, Dualflex, Pilatus 200K'
_diffrn_measurement_method '\w scans'
_diffrn_orient_matrix_type 'CrysAlisPro convention (1999,Acta A55,543-557)'
_diffrn_orient_matrix_UB_11 0.2249889000
_diffrn_orient_matrix_UB_12 -0.0006245000
_diffrn_orient_matrix_UB_13 0.0240781000
_diffrn_orient_matrix_UB_21 0.0554462000
_diffrn_orient_matrix_UB_22 -0.0686088000
_diffrn_orient_matrix_UB_23 -0.0489849000
_diffrn_orient_matrix_UB_31 0.0564335000
_diffrn_orient_matrix_UB_32 0.0697226000
_diffrn_orient_matrix_UB_33 -0.0481087000
_diffrn_radiation_monochromator mirror
_diffrn_radiation_probe x-ray
_diffrn_radiation_type 'Cu K\a'
_diffrn_radiation_wavelength 1.54184
_diffrn_reflns_av_R_equivalents 0.0388
_diffrn_reflns_av_unetI/netI 0.0436
_diffrn_reflns_Laue_measured_fraction_full 0.997
_diffrn_reflns_Laue_measured_fraction_max 0.943
_diffrn_reflns_limit_h_max 7
_diffrn_reflns_limit_h_min -7
_diffrn_reflns_limit_k_max 18
_diffrn_reflns_limit_k_min -13
_diffrn_reflns_limit_l_max 25
_diffrn_reflns_limit_l_min -25
_diffrn_reflns_number 9625
_diffrn_reflns_point_group_measured_fraction_full 0.957
_diffrn_reflns_point_group_measured_fraction_max 0.895
_diffrn_reflns_theta_full 67.684
_diffrn_reflns_theta_max 72.521
_diffrn_reflns_theta_min 3.497
_diffrn_source 'micro-focus sealed X-ray tube'
_diffrn_source_type 'PhotonJet (Cu) X-ray Source'
_exptl_absorpt_coefficient_mu 0.743
_exptl_absorpt_correction_T_max 1.00000
_exptl_absorpt_correction_T_min 0.38199
_exptl_absorpt_correction_type multi-scan
_exptl_absorpt_process_details
;
CrysAlisPro 1.171.40.84a (Rigaku Oxford Diffraction, 2020)
Empirical absorption correction using spherical harmonics,
implemented in SCALE3 ABSPACK scaling algorithm.
;
_exptl_crystal_density_diffrn 1.402
_exptl_crystal_description needle
_exptl_crystal_F_000 960
_exptl_crystal_size_max 0.35
_exptl_crystal_size_mid 0.03
_exptl_crystal_size_min 0.03
_refine_diff_density_max 0.174
_refine_diff_density_min -0.256
_refine_diff_density_rms 0.051
_refine_ls_abs_structure_details
;
 Flack x determined using 1345 quotients [(I+)-(I-)]/[(I+)+(I-)]
 (Parsons, Flack and Wagner, Acta Cryst. B69 (2013) 249-259).
;
_refine_ls_abs_structure_Flack 0.18(17)
_refine_ls_extinction_method none
_refine_ls_goodness_of_fit_ref 1.078
_refine_ls_hydrogen_treatment constr
_refine_ls_matrix_type full
_refine_ls_number_parameters 307
_refine_ls_number_reflns 3813
_refine_ls_number_restraints 0
_refine_ls_restrained_S_all 1.078
_refine_ls_R_factor_all 0.0395
_refine_ls_R_factor_gt 0.0365
_refine_ls_shift/su_max 0.000
_refine_ls_shift/su_mean 0.000
_refine_ls_structure_factor_coef Fsqd
_refine_ls_weighting_details 'w=1/[\s^2^(Fo^2^)+(0.0558P)^2^+0.0967P] where P=(Fo^2^+2Fc^2^)/3'
_refine_ls_weighting_scheme calc
_refine_ls_wR_factor_gt 0.0914
_refine_ls_wR_factor_ref 0.0926
_reflns_Friedel_coverage 0.644
_reflns_Friedel_fraction_full 0.902
_reflns_Friedel_fraction_max 0.829
_reflns_number_gt 3575
_reflns_number_total 3813
_reflns_threshold_expression 'I > 2\s(I)'
_cod_data_source_file d3ob01596c2.cif
_cod_data_source_block syl-06-08
_cod_depositor_comments
;
Adding full bibliography for 7159603--7159605.cif.

2024-11-08
Z value and formula fixed to values more according to usual
chemical conventions.                 miguel
;
_cod_original_formula_sum 'C26 H26 N6 O2'
_cod_original_formula_weight 454.53
_cod_original_formula_moiety '2(C13 H13 N3 O)'
_cod_original_formula_units_Z 4
_cod_original_cell_volume 2154.03(7)
_cod_database_code 7159603
_shelx_shelxl_version_number 2018/3
_chemical_oxdiff_formula 'C13 H16 N4 O'
_shelx_space_group_comment
;
The symmetry employed for this shelxl refinement is uniquely defined
by the following loop, which should always be used as a source of
symmetry information in preference to the above space-group names.
They are only intended as comments.
;
_shelx_estimated_absorpt_t_max 0.978
_shelx_estimated_absorpt_t_min 0.781
_reflns_odcompleteness_completeness 99.91
_reflns_odcompleteness_iscentric 1
_reflns_odcompleteness_theta 66.97
_olex2_refinement_description
;
1. Fixed Uiso
 At 1.2 times of:
  All C(H) groups, All C(H,H) groups, All N(H) groups
2.a Ternary CH refined with riding coordinates:
 C12(H12), C25(H25)
2.b Secondary CH2 refined with riding coordinates:
 C9(H9A,H9B), C10(H10A,H10B), C13(H13A,H13B), C22(H22A,H22B), C23(H23A,H23B),
 C26(H26A,H26B)
2.c Aromatic/amide H refined with riding coordinates:
 N1(H1), N3(H3), C2(H2), C3(H3A), C4(H4), C5(H5), N4(H4A), N6(H6), C15(H15),
 C16(H16), C17(H17), C18(H18)
;
_olex2_submission_special_instructions 'No special instructions were received'
_oxdiff_exptl_absorpt_empirical_details
;
Empirical correction (ABSPACK) includes:
- Absorption correction using spherical harmonics
- Frame scaling
;
_oxdiff_exptl_absorpt_empirical_full_max 1.955
_oxdiff_exptl_absorpt_empirical_full_min 0.540

loop_
_space_group_symop_operation_xyz
'x, y, z'
'-x+1/2, -y, z+1/2'
'x+1/2, -y+1/2, -z'
'-x, y+1/2, -z+1/2'

loop_
_atom_site_label
_atom_site_type_symbol
_atom_site_fract_x
_atom_site_fract_y
_atom_site_fract_z
_atom_site_U_iso_or_equiv
_atom_site_adp_type
_atom_site_occupancy
_atom_site_site_symmetry_order
_atom_site_calc_flag
_atom_site_refinement_flags_posn
_atom_site_refinement_flags_adp
_atom_site_refinement_flags_occupancy
_atom_site_disorder_assembly
_atom_site_disorder_group
O1 O -0.7136(3) -0.41620(12) -0.21584(8) 0.0249(4) Uani 1 1 d . . . . .
N1 N -1.3553(3) -0.42623(13) 0.01746(10) 0.0190(4) Uani 1 1 d . . . . .
H1 H -1.472468 -0.452177 0.026260 0.023 Uiso 1 1 calc R U . . .
N2 N -1.2068(3) -0.44272(12) -0.15131(9) 0.0185(4) Uani 1 1 d . . . . .
N3 N -1.0363(4) -0.46735(13) -0.24255(10) 0.0224(5) Uani 1 1 d . . . . .
H3 H -1.019400 -0.471085 -0.283699 0.027 Uiso 1 1 calc R U . . .
C1 C -1.2400(4) -0.37770(14) 0.05894(11) 0.0179(5) Uani 1 1 d . . . . .
C2 C -1.2765(4) -0.35782(15) 0.12200(12) 0.0214(5) Uani 1 1 d . . . . .
H2 H -1.393068 -0.379786 0.143933 0.026 Uiso 1 1 calc R U . . .
C3 C -1.1360(4) -0.30485(16) 0.15131(12) 0.0232(6) Uani 1 1 d . . . . .
H3A H -1.157057 -0.289938 0.194311 0.028 Uiso 1 1 calc R U . . .
C4 C -0.9636(4) -0.27250(16) 0.11940(13) 0.0243(6) Uani 1 1 d . . . . .
H4 H -0.871381 -0.235469 0.140933 0.029 Uiso 1 1 calc R U . . .
C5 C -0.9249(4) -0.29344(15) 0.05715(12) 0.0218(5) Uani 1 1 d . . . . .
H5 H -0.806282 -0.272050 0.035918 0.026 Uiso 1 1 calc R U . . .
C6 C -1.0652(4) -0.34707(14) 0.02608(11) 0.0172(5) Uani 1 1 d . . . . .
C7 C -1.0784(4) -0.38006(14) -0.03725(11) 0.0172(5) Uani 1 1 d . . . . .
C8 C -1.2547(4) -0.42702(14) -0.04042(11) 0.0182(5) Uani 1 1 d . . . . .
C9 C -1.3322(4) -0.47209(16) -0.09830(12) 0.0203(5) Uani 1 1 d . . . . .
H9A H -1.318093 -0.534297 -0.093152 0.024 Uiso 1 1 calc R U . . .
H9B H -1.479981 -0.458605 -0.105602 0.024 Uiso 1 1 calc R U . . .
C10 C -1.2251(4) -0.49199(16) -0.20979(12) 0.0231(6) Uani 1 1 d . . . . .
H10A H -1.228310 -0.553766 -0.201219 0.028 Uiso 1 1 calc R U . . .
H10B H -1.350009 -0.475768 -0.234031 0.028 Uiso 1 1 calc R U . . .
C11 C -0.8918(4) -0.43847(15) -0.20300(11) 0.0196(5) Uani 1 1 d . . . . .
C12 C -0.9846(4) -0.44019(15) -0.13756(12) 0.0177(5) Uani 1 1 d . . . . .
H12 H -0.945077 -0.495000 -0.116999 0.021 Uiso 1 1 calc R U . . .
C13 C -0.9351(4) -0.36861(15) -0.09231(11) 0.0197(5) Uani 1 1 d . . . . .
H13A H -0.788918 -0.371832 -0.078421 0.024 Uiso 1 1 calc R U . . .
H13B H -0.958515 -0.312884 -0.112725 0.024 Uiso 1 1 calc R U . . .
O2 O -0.1153(3) -0.98331(11) -0.11456(8) 0.0232(4) Uani 1 1 d . . . . .
N4 N -0.7001(3) -0.78502(12) 0.08381(9) 0.0177(4) Uani 1 1 d . . . . .
H4A H -0.821311 -0.759557 0.083026 0.021 Uiso 1 1 calc R U . . .
N5 N -0.5309(3) -0.85583(12) -0.07259(9) 0.0147(4) Uani 1 1 d . . . . .
N6 N -0.4056(3) -0.92224(13) -0.15862(9) 0.0186(4) Uani 1 1 d . . . . .
H6 H -0.373358 -0.928699 -0.198717 0.022 Uiso 1 1 calc R U . . .
C14 C -0.5675(4) -0.78886(14) 0.13492(11) 0.0180(5) Uani 1 1 d . . . . .
C15 C -0.5895(4) -0.75570(15) 0.19593(12) 0.0222(6) Uani 1 1 d . . . . .
H15 H -0.707147 -0.723010 0.207518 0.027 Uiso 1 1 calc R U . . .
C16 C -0.4334(5) -0.77251(16) 0.23837(12) 0.0247(6) Uani 1 1 d . . . . .
H16 H -0.444530 -0.750784 0.280086 0.030 Uiso 1 1 calc R U . . .
C17 C -0.2587(5) -0.82055(16) 0.22220(12) 0.0233(6) Uani 1 1 d . . . . .
H17 H -0.154933 -0.831373 0.252950 0.028 Uiso 1 1 calc R U . . .
C18 C -0.2367(4) -0.85236(15) 0.16149(11) 0.0202(5) Uani 1 1 d . . . . .
H18 H -0.117781 -0.884461 0.150204 0.024 Uiso 1 1 calc R U . . .
C19 C -0.3921(4) -0.83643(13) 0.11723(11) 0.0162(5) Uani 1 1 d . . . . .
C20 C -0.4228(4) -0.86036(13) 0.05216(11) 0.0145(5) Uani 1 1 d . . . . .
C21 C -0.6099(4) -0.82783(13) 0.03436(11) 0.0150(5) Uani 1 1 d . . . . .
C22 C -0.7032(4) -0.83850(15) -0.02963(11) 0.0172(5) Uani 1 1 d . . . . .
H22A H -0.802726 -0.886317 -0.029755 0.021 Uiso 1 1 calc R U . . .
H22B H -0.776971 -0.786178 -0.042489 0.021 Uiso 1 1 calc R U . . .
C23 C -0.5931(4) -0.88102(15) -0.13674(11) 0.0181(5) Uani 1 1 d . . . . .
H23A H -0.711783 -0.920788 -0.136035 0.022 Uiso 1 1 calc R U . . .
H23B H -0.628444 -0.831119 -0.163041 0.022 Uiso 1 1 calc R U . . .
C24 C -0.2874(4) -0.94932(14) -0.11082(12) 0.0166(5) Uani 1 1 d . . . . .
C25 C -0.4053(4) -0.92887(14) -0.05087(11) 0.0148(5) Uani 1 1 d . . . . .
H25 H -0.499962 -0.977268 -0.040884 0.018 Uiso 1 1 calc R U . . .
C26 C -0.2811(4) -0.90701(15) 0.00785(10) 0.0167(5) Uani 1 1 d . . . . .
H26A H -0.228751 -0.959448 0.028094 0.020 Uiso 1 1 calc R U . . .
H26B H -0.161267 -0.870862 -0.003431 0.020 Uiso 1 1 calc R U . . .

loop_
_atom_site_aniso_label
_atom_site_aniso_U_11
_atom_site_aniso_U_22
_atom_site_aniso_U_33
_atom_site_aniso_U_23
_atom_site_aniso_U_13
_atom_site_aniso_U_12
O1 0.0204(10) 0.0349(10) 0.0195(9) 0.0006(8) 0.0041(8) -0.0004(8)
N1 0.0140(11) 0.0228(10) 0.0203(11) -0.0011(8) 0.0028(8) -0.0029(8)
N2 0.0164(11) 0.0232(10) 0.0161(10) -0.0005(8) -0.0006(8) 0.0013(8)
N3 0.0221(12) 0.0294(11) 0.0158(11) 0.0010(9) 0.0016(9) 0.0016(9)
C1 0.0169(13) 0.0161(10) 0.0208(12) 0.0007(9) 0.0003(10) 0.0017(9)
C2 0.0203(13) 0.0235(11) 0.0205(13) 0.0023(10) 0.0037(11) 0.0008(10)
C3 0.0242(14) 0.0274(12) 0.0179(13) -0.0011(10) -0.0017(11) 0.0044(11)
C4 0.0244(14) 0.0261(12) 0.0224(13) -0.0034(11) -0.0048(11) -0.0024(11)
C5 0.0202(13) 0.0227(11) 0.0225(12) 0.0020(10) -0.0005(11) -0.0029(11)
C6 0.0175(12) 0.0161(10) 0.0181(12) 0.0027(9) 0.0002(10) 0.0021(10)
C7 0.0181(12) 0.0158(10) 0.0177(12) 0.0023(9) 0.0006(10) 0.0026(9)
C8 0.0168(13) 0.0196(11) 0.0182(12) 0.0005(9) 0.0012(10) 0.0026(10)
C9 0.0152(12) 0.0222(12) 0.0233(13) -0.0001(10) -0.0001(10) -0.0026(10)
C10 0.0208(14) 0.0280(13) 0.0204(13) -0.0012(10) -0.0020(11) 0.0013(11)
C11 0.0194(13) 0.0199(11) 0.0195(13) 0.0027(9) -0.0002(10) 0.0039(10)
C12 0.0135(12) 0.0216(11) 0.0180(12) 0.0038(10) 0.0008(10) 0.0016(9)
C13 0.0185(13) 0.0220(12) 0.0186(12) 0.0019(9) 0.0006(11) -0.0022(10)
O2 0.0177(9) 0.0297(9) 0.0223(9) -0.0028(8) 0.0025(8) 0.0070(8)
N4 0.0150(10) 0.0205(10) 0.0178(10) 0.0000(8) 0.0035(8) 0.0030(8)
N5 0.0111(10) 0.0181(9) 0.0147(10) 0.0011(7) -0.0012(8) 0.0022(8)
N6 0.0166(10) 0.0262(10) 0.0130(10) -0.0013(8) 0.0004(8) 0.0023(9)
C14 0.0194(13) 0.0163(10) 0.0183(12) 0.0037(9) 0.0025(10) 0.0000(10)
C15 0.0266(15) 0.0204(11) 0.0197(13) -0.0008(10) 0.0067(12) 0.0020(11)
C16 0.0326(16) 0.0253(12) 0.0161(12) -0.0004(10) 0.0029(12) -0.0024(12)
C17 0.0266(15) 0.0273(12) 0.0162(12) 0.0014(10) -0.0027(11) -0.0014(11)
C18 0.0193(13) 0.0205(11) 0.0208(12) 0.0002(9) -0.0004(11) 0.0005(10)
C19 0.0178(12) 0.0148(10) 0.0159(11) 0.0014(9) 0.0026(10) -0.0021(9)
C20 0.0144(12) 0.0139(10) 0.0152(11) 0.0009(8) 0.0001(10) -0.0003(9)
C21 0.0146(12) 0.0149(10) 0.0155(11) 0.0014(9) 0.0019(9) -0.0014(9)
C22 0.0115(11) 0.0194(11) 0.0206(13) 0.0004(9) 0.0004(10) 0.0020(9)
C23 0.0151(12) 0.0234(11) 0.0158(11) -0.0006(9) -0.0015(10) 0.0019(10)
C24 0.0134(12) 0.0167(10) 0.0197(12) -0.0033(9) 0.0015(10) -0.0013(9)
C25 0.0125(11) 0.0162(10) 0.0157(11) 0.0014(9) 0.0005(10) 0.0017(9)
C26 0.0147(12) 0.0207(11) 0.0146(11) 0.0022(9) 0.0005(10) 0.0018(10)

loop_
_atom_type_symbol
_atom_type_description
_atom_type_scat_dispersion_real
_atom_type_scat_dispersion_imag
_atom_type_scat_source
C C 0.0181 0.0091 'International Tables Vol C Tables 4.2.6.8 and 6.1.1.4'
H H 0.0000 0.0000 'International Tables Vol C Tables 4.2.6.8 and 6.1.1.4'
N N 0.0311 0.0180 'International Tables Vol C Tables 4.2.6.8 and 6.1.1.4'
O O 0.0492 0.0322 'International Tables Vol C Tables 4.2.6.8 and 6.1.1.4'

loop_
_geom_angle_atom_site_label_1
_geom_angle_atom_site_label_2
_geom_angle_atom_site_label_3
_geom_angle
_geom_angle_site_symmetry_1
_geom_angle_site_symmetry_3
_geom_angle_publ_flag
C1 N1 H1 125.9 . . ?
C1 N1 C8 108.3(2) . . ?
C8 N1 H1 125.9 . . ?
C9 N2 C10 115.9(2) . . ?
C9 N2 C12 113.55(19) . . ?
C12 N2 C10 105.2(2) . . ?
C10 N3 H3 123.9 . . ?
C11 N3 H3 123.9 . . ?
C11 N3 C10 112.2(2) . . ?
N1 C1 C2 130.0(2) . . ?
N1 C1 C6 107.9(2) . . ?
C2 C1 C6 122.1(2) . . ?
C1 C2 H2 121.4 . . ?
C3 C2 C1 117.1(2) . . ?
C3 C2 H2 121.4 . . ?
C2 C3 H3A 119.1 . . ?
C2 C3 C4 121.8(2) . . ?
C4 C3 H3A 119.1 . . ?
C3 C4 H4 119.4 . . ?
C5 C4 C3 121.2(2) . . ?
C5 C4 H4 119.4 . . ?
C4 C5 H5 120.8 . . ?
C4 C5 C6 118.3(2) . . ?
C6 C5 H5 120.8 . . ?
C1 C6 C7 106.7(2) . . ?
C5 C6 C1 119.4(2) . . ?
C5 C6 C7 133.8(2) . . ?
C6 C7 C13 130.1(2) . . ?
C8 C7 C6 107.0(2) . . ?
C8 C7 C13 123.0(2) . . ?
N1 C8 C9 124.7(2) . . ?
C7 C8 N1 110.1(2) . . ?
C7 C8 C9 125.2(2) . . ?
N2 C9 C8 107.0(2) . . ?
N2 C9 H9A 110.3 . . ?
N2 C9 H9B 110.3 . . ?
C8 C9 H9A 110.3 . . ?
C8 C9 H9B 110.3 . . ?
H9A C9 H9B 108.6 . . ?
N2 C10 H10A 111.5 . . ?
N2 C10 H10B 111.5 . . ?
N3 C10 N2 101.2(2) . . ?
N3 C10 H10A 111.5 . . ?
N3 C10 H10B 111.5 . . ?
H10A C10 H10B 109.4 . . ?
O1 C11 N3 127.7(2) . . ?
O1 C11 C12 125.3(2) . . ?
N3 C11 C12 107.0(2) . . ?
N2 C12 C11 101.9(2) . . ?
N2 C12 H12 108.3 . . ?
N2 C12 C13 110.7(2) . . ?
C11 C12 H12 108.3 . . ?
C11 C12 C13 118.9(2) . . ?
C13 C12 H12 108.3 . . ?
C7 C13 C12 105.8(2) . . ?
C7 C13 H13A 110.6 . . ?
C7 C13 H13B 110.6 . . ?
C12 C13 H13A 110.6 . . ?
C12 C13 H13B 110.6 . . ?
H13A C13 H13B 108.7 . . ?
C14 N4 H4A 125.9 . . ?
C21 N4 H4A 125.9 . . ?
C21 N4 C14 108.2(2) . . ?
C22 N5 C23 114.63(19) . . ?
C22 N5 C25 111.64(18) . . ?
C23 N5 C25 103.10(17) . . ?
C23 N6 H6 123.9 . . ?
C24 N6 H6 123.9 . . ?
C24 N6 C23 112.19(19) . . ?
N4 C14 C15 130.1(2) . . ?
N4 C14 C19 108.3(2) . . ?
C15 C14 C19 121.7(2) . . ?
C14 C15 H15 121.4 . . ?
C16 C15 C14 117.1(2) . . ?
C16 C15 H15 121.4 . . ?
C15 C16 H16 118.8 . . ?
C15 C16 C17 122.3(2) . . ?
C17 C16 H16 118.8 . . ?
C16 C17 H17 119.9 . . ?
C18 C17 C16 120.3(3) . . ?
C18 C17 H17 119.9 . . ?
C17 C18 H18 120.6 . . ?
C17 C18 C19 118.9(2) . . ?
C19 C18 H18 120.6 . . ?
C14 C19 C20 106.4(2) . . ?
C18 C19 C14 119.7(2) . . ?
C18 C19 C20 133.9(2) . . ?
C19 C20 C26 129.9(2) . . ?
C21 C20 C19 106.7(2) . . ?
C21 C20 C26 123.4(2) . . ?
N4 C21 C22 125.1(2) . . ?
C20 C21 N4 110.4(2) . . ?
C20 C21 C22 124.5(2) . . ?
N5 C22 C21 106.2(2) . . ?
N5 C22 H22A 110.5 . . ?
N5 C22 H22B 110.5 . . ?
C21 C22 H22A 110.5 . . ?
C21 C22 H22B 110.5 . . ?
H22A C22 H22B 108.7 . . ?
N5 C23 H23A 111.6 . . ?
N5 C23 H23B 111.6 . . ?
N6 C23 N5 100.83(19) . . ?
N6 C23 H23A 111.6 . . ?
N6 C23 H23B 111.6 . . ?
H23A C23 H23B 109.4 . . ?
O2 C24 N6 127.1(2) . . ?
O2 C24 C25 126.7(2) . . ?
N6 C24 C25 106.2(2) . . ?
N5 C25 C24 100.40(17) . . ?
N5 C25 H25 108.8 . . ?
N5 C25 C26 111.56(18) . . ?
C24 C25 H25 108.8 . . ?
C24 C25 C26 117.9(2) . . ?
C26 C25 H25 108.8 . . ?
C20 C26 C25 107.5(2) . . ?
C20 C26 H26A 110.2 . . ?
C20 C26 H26B 110.2 . . ?
C25 C26 H26A 110.2 . . ?
C25 C26 H26B 110.2 . . ?
H26A C26 H26B 108.5 . . ?

loop_
_geom_bond_atom_site_label_1
_geom_bond_atom_site_label_2
_geom_bond_distance
_geom_bond_site_symmetry_2
_geom_bond_publ_flag
O1 C11 1.234(3) . ?
N1 H1 0.8800 . ?
N1 C1 1.382(3) . ?
N1 C8 1.387(3) . ?
N2 C9 1.460(3) . ?
N2 C10 1.466(3) . ?
N2 C12 1.464(3) . ?
N3 H3 0.8800 . ?
N3 C10 1.456(3) . ?
N3 C11 1.334(3) . ?
C1 C2 1.392(3) . ?
C1 C6 1.411(4) . ?
C2 H2 0.9500 . ?
C2 C3 1.380(4) . ?
C3 H3A 0.9500 . ?
C3 C4 1.399(4) . ?
C4 H4 0.9500 . ?
C4 C5 1.382(4) . ?
C5 H5 0.9500 . ?
C5 C6 1.402(3) . ?
C6 C7 1.441(3) . ?
C7 C8 1.360(4) . ?
C7 C13 1.500(3) . ?
C8 C9 1.502(3) . ?
C9 H9A 0.9900 . ?
C9 H9B 0.9900 . ?
C10 H10A 0.9900 . ?
C10 H10B 0.9900 . ?
C11 C12 1.510(3) . ?
C12 H12 1.0000 . ?
C12 C13 1.514(3) . ?
C13 H13A 0.9900 . ?
C13 H13B 0.9900 . ?
O2 C24 1.236(3) . ?
N4 H4A 0.8800 . ?
N4 C14 1.381(3) . ?
N4 C21 1.375(3) . ?
N5 C22 1.463(3) . ?
N5 C23 1.471(3) . ?
N5 C25 1.481(3) . ?
N6 H6 0.8800 . ?
N6 C23 1.450(3) . ?
N6 C24 1.338(3) . ?
C14 C15 1.401(3) . ?
C14 C19 1.409(3) . ?
C15 H15 0.9500 . ?
C15 C16 1.376(4) . ?
C16 H16 0.9500 . ?
C16 C17 1.401(4) . ?
C17 H17 0.9500 . ?
C17 C18 1.387(4) . ?
C18 H18 0.9500 . ?
C18 C19 1.396(4) . ?
C19 C20 1.442(3) . ?
C20 C21 1.366(3) . ?
C20 C26 1.503(3) . ?
C21 C22 1.493(3) . ?
C22 H22A 0.9900 . ?
C22 H22B 0.9900 . ?
C23 H23A 0.9900 . ?
C23 H23B 0.9900 . ?
C24 C25 1.515(3) . ?
C25 H25 1.0000 . ?
C25 C26 1.519(3) . ?
C26 H26A 0.9900 . ?
C26 H26B 0.9900 . ?

loop_
_geom_torsion_atom_site_label_1
_geom_torsion_atom_site_label_2
_geom_torsion_atom_site_label_3
_geom_torsion_atom_site_label_4
_geom_torsion
_geom_torsion_site_symmetry_1
_geom_torsion_site_symmetry_2
_geom_torsion_site_symmetry_3
_geom_torsion_site_symmetry_4
_geom_torsion_publ_flag
O1 C11 C12 N2 161.8(2) . . . . ?
O1 C11 C12 C13 39.8(4) . . . . ?
N1 C1 C2 C3 -177.8(2) . . . . ?
N1 C1 C6 C5 178.0(2) . . . . ?
N1 C1 C6 C7 -0.6(2) . . . . ?
N1 C8 C9 N2 168.3(2) . . . . ?
N2 C12 C13 C7 52.4(2) . . . . ?
N3 C11 C12 N2 -19.9(2) . . . . ?
N3 C11 C12 C13 -141.8(2) . . . . ?
C1 N1 C8 C7 -0.2(3) . . . . ?
C1 N1 C8 C9 -179.2(2) . . . . ?
C1 C2 C3 C4 -0.2(4) . . . . ?
C1 C6 C7 C8 0.5(2) . . . . ?
C1 C6 C7 C13 -179.6(2) . . . . ?
C2 C1 C6 C5 -1.3(3) . . . . ?
C2 C1 C6 C7 -179.9(2) . . . . ?
C2 C3 C4 C5 -1.0(4) . . . . ?
C3 C4 C5 C6 1.1(4) . . . . ?
C4 C5 C6 C1 0.1(4) . . . . ?
C4 C5 C6 C7 178.2(2) . . . . ?
C5 C6 C7 C8 -177.9(3) . . . . ?
C5 C6 C7 C13 2.0(4) . . . . ?
C6 C1 C2 C3 1.4(4) . . . . ?
C6 C7 C8 N1 -0.2(3) . . . . ?
C6 C7 C8 C9 178.8(2) . . . . ?
C6 C7 C13 C12 160.7(2) . . . . ?
C7 C8 C9 N2 -10.6(3) . . . . ?
C8 N1 C1 C2 179.8(2) . . . . ?
C8 N1 C1 C6 0.5(3) . . . . ?
C8 C7 C13 C12 -19.4(3) . . . . ?
C9 N2 C10 N3 -160.4(2) . . . . ?
C9 N2 C12 C11 161.21(19) . . . . ?
C9 N2 C12 C13 -71.3(2) . . . . ?
C10 N2 C9 C8 167.1(2) . . . . ?
C10 N2 C12 C11 33.5(2) . . . . ?
C10 N2 C12 C13 160.93(19) . . . . ?
C10 N3 C11 O1 176.7(2) . . . . ?
C10 N3 C11 C12 -1.6(3) . . . . ?
C11 N3 C10 N2 22.3(3) . . . . ?
C11 C12 C13 C7 169.9(2) . . . . ?
C12 N2 C9 C8 45.1(3) . . . . ?
C12 N2 C10 N3 -34.1(2) . . . . ?
C13 C7 C8 N1 179.9(2) . . . . ?
C13 C7 C8 C9 -1.0(4) . . . . ?
O2 C24 C25 N5 152.8(2) . . . . ?
O2 C24 C25 C26 31.4(3) . . . . ?
N4 C14 C15 C16 177.5(2) . . . . ?
N4 C14 C19 C18 -177.8(2) . . . . ?
N4 C14 C19 C20 0.9(2) . . . . ?
N4 C21 C22 N5 157.8(2) . . . . ?
N5 C25 C26 C20 44.7(2) . . . . ?
N6 C24 C25 N5 -26.4(2) . . . . ?
N6 C24 C25 C26 -147.8(2) . . . . ?
C14 N4 C21 C20 0.7(3) . . . . ?
C14 N4 C21 C22 180.0(2) . . . . ?
C14 C15 C16 C17 0.0(4) . . . . ?
C14 C19 C20 C21 -0.5(2) . . . . ?
C14 C19 C20 C26 176.1(2) . . . . ?
C15 C14 C19 C18 0.9(3) . . . . ?
C15 C14 C19 C20 179.6(2) . . . . ?
C15 C16 C17 C18 0.7(4) . . . . ?
C16 C17 C18 C19 -0.7(4) . . . . ?
C17 C18 C19 C14 -0.2(3) . . . . ?
C17 C18 C19 C20 -178.4(2) . . . . ?
C18 C19 C20 C21 177.9(2) . . . . ?
C18 C19 C20 C26 -5.5(4) . . . . ?
C19 C14 C15 C16 -0.9(4) . . . . ?
C19 C20 C21 N4 -0.1(2) . . . . ?
C19 C20 C21 C22 -179.4(2) . . . . ?
C19 C20 C26 C25 170.0(2) . . . . ?
C20 C21 C22 N5 -23.0(3) . . . . ?
C21 N4 C14 C15 -179.5(2) . . . . ?
C21 N4 C14 C19 -1.0(2) . . . . ?
C21 C20 C26 C25 -13.9(3) . . . . ?
C22 N5 C23 N6 -160.03(19) . . . . ?
C22 N5 C25 C24 163.46(18) . . . . ?
C22 N5 C25 C26 -70.8(2) . . . . ?
C23 N5 C22 C21 171.27(18) . . . . ?
C23 N5 C25 C24 39.9(2) . . . . ?
C23 N5 C25 C26 165.70(19) . . . . ?
C23 N6 C24 O2 -176.7(2) . . . . ?
C23 N6 C24 C25 2.5(3) . . . . ?
C24 N6 C23 N5 22.6(2) . . . . ?
C24 C25 C26 C20 160.17(18) . . . . ?
C25 N5 C22 C21 54.5(2) . . . . ?
C25 N5 C23 N6 -38.5(2) . . . . ?
C26 C20 C21 N4 -177.0(2) . . . . ?
C26 C20 C21 C22 3.7(3) . . . . ?
